data_9008190
loop_
_publ_author_name
'Waldrop, L.'

_publ_section_title
;The crystal structure of triploidite and its relation to the structures of
 other minerals of the triplite-triploidite group Refinement with reflections
 for which I > 1.2Imin, this is the poorer refinement Locality: Branchville,
 Connecticut, USA
;
_journal_name_full 'Zeitschrift fur Kristallographie'
_journal_page_first 1
_journal_page_last 20
_journal_volume 131
_journal_year 1970
_chemical_compound_source 'Branchville, Connecticut, USA'
_chemical_formula_sum 'Fe0.5 H Mn1.5 O5 P'
_chemical_name_mineral Triploidite
_space_group_IT_number 14
_symmetry_space_group_name_Hall '-P 2yab'
_symmetry_space_group_name_H-M 'P 1 21/a 1'
_cell_angle_alpha 90
_cell_angle_beta 108.23
_cell_angle_gamma 90
_cell_formula_units_Z 16
_cell_length_a 12.366
_cell_length_b 13.276
_cell_length_c 9.943
_cell_volume 1550.422
_database_code_amcsd 0010706
_exptl_crystal_density_diffrn 3.810
_cod_original_formula_sum '(Mn1.5 Fe.5) P O5 H'
_cod_database_code 9008190

loop_
_space_group_symop_operation_xyz
x,y,z
1/2+x,1/2-y,z
1/2-x,1/2+y,-z
-x,-y,-z

loop_
_atom_site_label
_atom_site_fract_x
_atom_site_fract_y
_atom_site_fract_z
_atom_site_occupancy
_atom_site_U_iso_or_equiv
_atom_site_type_symbol
_atom_site_attached_hydrogens
Mn1 0.18740 0.47840 0.18810 0.75000 0.00557 Mn 0
Fe1 0.18740 0.47840 0.18810 0.25000 0.00557 Fe 0
Mn2 0.19700 0.99680 0.21000 0.75000 0.01039 Mn 0
Fe2 0.19700 0.99680 0.21000 0.25000 0.01039 Fe 0
Mn3 0.30470 0.75170 0.29580 0.75000 0.00950 Mn 0
Fe3 0.30470 0.75170 0.29580 0.25000 0.00950 Fe 0
Mn4 0.31840 0.26960 0.30850 0.75000 0.00595 Mn 0
Fe4 0.31840 0.26960 0.30850 0.25000 0.00595 Fe 0
Mn5 0.09740 0.07100 0.46600 0.75000 0.00279 Mn 0
Fe5 0.09740 0.07100 0.46600 0.25000 0.00279 Fe 0
Mn6 0.08370 0.57470 0.44480 0.75000 0.00304 Mn 0
Fe6 0.08370 0.57470 0.44480 0.25000 0.00304 Fe 0
Mn7 0.39400 0.67460 0.03420 0.75000 0.00329 Mn 0
Fe7 0.39400 0.67460 0.03420 0.25000 0.00329 Fe 0
Mn8 0.42320 0.17810 0.04480 0.75000 0.00671 Mn 0
Fe8 0.42320 0.17810 0.04480 0.25000 0.00671 Fe 0
P1 0.07780 0.82250 0.37890 1.00000 0.00532 P 0
P2 0.07410 0.32740 0.38230 1.00000 0.00481 P 0
P3 0.42290 0.42300 0.11420 1.00000 0.00431 P 0
P4 0.42380 0.92850 0.11990 1.00000 0.00469 P 0
O1 0.04750 0.41320 0.46550 1.00000 0.00393 O 0
O2 0.05960 0.90560 0.47530 1.00000 0.00545 O 0
O3 0.42940 0.84160 0.01730 1.00000 0.00874 O 0
O4 0.45690 0.33780 0.02740 1.00000 0.00988 O 0
O5 0.02510 0.04780 0.23950 1.00000 0.00760 O 0
O6 0.04450 0.55420 0.22680 1.00000 0.00874 O 0
O7 0.47060 0.70310 0.26470 1.00000 0.00342 O 0
O8 0.46810 0.20200 0.26510 1.00000 0.00937 O 0
O9 0.17140 0.84900 0.31160 1.00000 0.00127 O 0
O10 0.16880 0.35950 0.31970 1.00000 0.00253 O 0
O11 0.32540 0.38410 0.16740 1.00000 0.01102 O 0
O12 0.34020 0.90570 0.20220 1.00000 0.00722 O 0
O13 0.11890 0.72770 0.47360 1.00000 0.00874 O 0
O14 0.11510 0.23280 0.47490 1.00000 0.01013 O 0
O15 0.38780 0.02080 0.02680 1.00000 0.00836 O 0
O16 0.38060 0.51160 0.01710 1.00000 0.00811 O 0
O-H17 0.25650 0.03130 0.43540 1.00000 0.00456 O 1
O-H18 0.20570 0.16130 0.19070 1.00000 0.00861 O 1
O-H19 0.24050 0.72040 0.06990 1.00000 0.00697 O 1
O-H20 0.30230 0.58220 0.31100 1.00000 0.00912 O 1

loop_
_cod_changelog_entry_id
_cod_changelog_entry_author
_cod_changelog_entry_date
_cod_changelog_entry_text
1
;cod-tools version 3.8.0
Id: cif_guess_AMCSD_atom_types 9574 2023-05-10 09:00:05Z saulius
;
2023-05-10T18:51:14+03:00
;Derived atom types and hydrogen counts
from atom names that follow the AMCSD naming convention
(Wat == water, O-H == hydroxyl).
;

loop_
_cod_related_entry_id
_cod_related_entry_database
_cod_related_entry_code
1 AMCSD 0010706
